data_4334683
loop_
_publ_author_name
'Christian Hering'
'Axel Schulz'
'Alexander Villinger'

_publ_contact_author_address
;
Universit\"at Rostock
Institut f\"ur Chemie
Abteilung f\"ur Anorganische Chemie
Albert-Einstein-Strasse 3a 
18059 Rostock
Bundesrepublik Deutschland
;
_publ_contact_author_email
;
axel.schulz@uni-rostock.de'
;
_publ_contact_author_fax '+49 (0)381/498-6382'
_publ_contact_author_name 'Axel Schulz'
_publ_contact_author_phone '+49 (0)381/498-6400'
_publ_section_title
;
 On the Synthesis and Reactivity of Highly Labile Pseudohalogen
 Phosphenium Ions
;
_journal_name_full 'Inorganic Chemistry'
_journal_page_first 5214
_journal_page_last 5225
_journal_paper_doi 10.1021/ic4001285
_journal_volume 52
_journal_year 2013
_chemical_formula_moiety 'C12 H26 Cl N P Si2 +, Cl4 Ga -'
_chemical_formula_sum 'C12 H26 Cl5 Ga N P Si2'
_chemical_formula_weight 518.46
_chemical_name_systematic
;
 ?
;
_space_group_IT_number 2
_symmetry_cell_setting triclinic
_symmetry_Int_Tables_number 2
_symmetry_space_group_name_Hall '-P 1'
_symmetry_space_group_name_H-M 'P -1'
_atom_sites_solution_hydrogens geom
_atom_sites_solution_primary direct
_atom_sites_solution_secondary difmap
_audit_author_name 'Villinger, A.'
_audit_creation_method SHELXL-97
_cell_angle_alpha 78.778(3)
_cell_angle_beta 85.855(3)
_cell_angle_gamma 83.855(3)
_cell_formula_units_Z 2
_cell_length_a 8.5667(5)
_cell_length_b 11.0589(7)
_cell_length_c 12.4980(8)
_cell_measurement_reflns_used 9815
_cell_measurement_temperature 173(2)
_cell_measurement_theta_max 55.824
_cell_measurement_theta_min 4.535
_cell_volume 1153.12(12)
_computing_cell_refinement 'Bruker Apex V7.51A'
_computing_data_collection 'Bruker Apex V7.51A'
_computing_data_reduction 'Bruker SAINT'
_computing_molecular_graphics 'ORTEP-3v2.01 (Farrugia, 1997)'
_computing_publication_material SHELXL-97
_computing_structure_refinement 'SHELXL-97 (Sheldrick, 1997)'
_computing_structure_solution 'SHELXS-97 (Sheldrick, 1997)'
_diffrn_ambient_temperature 173(2)
_diffrn_measured_fraction_theta_full 0.988
_diffrn_measured_fraction_theta_max 0.988
_diffrn_measurement_device_type 'Bruker Apex Kappa II-CCD-diffractometer'
_diffrn_measurement_method 'phi and omega scans'
_diffrn_radiation_monochromator graphite
_diffrn_radiation_source 'sealed tube'
_diffrn_radiation_type MoK\a
_diffrn_radiation_wavelength 0.71073
_diffrn_reflns_av_R_equivalents 0.0441
_diffrn_reflns_av_sigmaI/netI 0.0366
_diffrn_reflns_limit_h_max 11
_diffrn_reflns_limit_h_min -11
_diffrn_reflns_limit_k_max 15
_diffrn_reflns_limit_k_min -15
_diffrn_reflns_limit_l_max 17
_diffrn_reflns_limit_l_min -16
_diffrn_reflns_number 28304
_diffrn_reflns_theta_full 29.03
_diffrn_reflns_theta_max 29.03
_diffrn_reflns_theta_min 1.66
_exptl_absorpt_coefficient_mu 1.941
_exptl_absorpt_correction_T_max 0.8602
_exptl_absorpt_correction_T_min 0.7464
_exptl_absorpt_correction_type multi-scan
_exptl_absorpt_process_details '(SADABS; Sheldrick, 2004)'
_exptl_crystal_colour colourless
_exptl_crystal_density_diffrn 1.493
_exptl_crystal_description block
_exptl_crystal_F_000 528
_exptl_crystal_size_max 0.16
_exptl_crystal_size_mid 0.12
_exptl_crystal_size_min 0.08
_refine_diff_density_max 0.697
_refine_diff_density_min -0.574
_refine_diff_density_rms 0.068
_refine_ls_extinction_method none
_refine_ls_goodness_of_fit_ref 1.014
_refine_ls_hydrogen_treatment constr
_refine_ls_matrix_type full
_refine_ls_number_parameters 260
_refine_ls_number_reflns 6080
_refine_ls_number_restraints 0
_refine_ls_restrained_S_all 1.014
_refine_ls_R_factor_all 0.0511
_refine_ls_R_factor_gt 0.0354
_refine_ls_shift/su_max 0.001
_refine_ls_shift/su_mean 0.000
_refine_ls_structure_factor_coef Fsqd
_refine_ls_weighting_details 'calc w=1/[\s^2^(Fo^2^)+(0.0318P)^2^+0.9058P] where P=(Fo^2^+2Fc^2^)/3'
_refine_ls_weighting_scheme calc
_refine_ls_wR_factor_gt 0.0791
_refine_ls_wR_factor_ref 0.0872
_reflns_number_gt 4804
_reflns_number_total 6080
_reflns_threshold_expression >2\s(I)
_cod_data_source_file ic4001285_si_002_10.cif
_cod_data_source_block ch147_npcl_chd_gacl4
_cod_database_code 4334683

loop_
_symmetry_equiv_pos_as_xyz
'x, y, z'
'-x, -y, -z'

loop_
_atom_site_label
_atom_site_type_symbol
_atom_site_fract_x
_atom_site_fract_y
_atom_site_fract_z
_atom_site_U_iso_or_equiv
_atom_site_adp_type
_atom_site_occupancy
_atom_site_symmetry_multiplicity
_atom_site_calc_flag
_atom_site_refinement_flags
_atom_site_disorder_assembly
_atom_site_disorder_group
P1A P 0.18912(16) 0.25861(15) 0.31608(9) 0.0244(3) Uani 0.675(3) 1 d P A 1
Cl1A Cl 0.36163(14) 0.12570(13) 0.35931(11) 0.0525(5) Uani 0.675(3) 1 d P A 1
C1A C 0.2505(5) 0.4100(4) 0.3223(3) 0.0375(9) Uani 0.675(3) 1 d P A 1
H1A H 0.3331 0.4420 0.2665 0.045 Uiso 0.675(3) 1 calc PR A 1
C4A C 0.0615(4) 0.2829(3) 0.4343(3) 0.0301(8) Uani 0.675(3) 1 d P A 1
H4A H -0.0040 0.2144 0.4679 0.036 Uiso 0.675(3) 1 calc PR A 1
C5A C -0.0266(5) 0.4052(4) 0.3834(4) 0.0399(9) Uani 0.675(3) 1 d P A 1
H5A H -0.1105 0.3898 0.3386 0.048 Uiso 0.675(3) 1 calc PR A 1
H5B H -0.0759 0.4485 0.4413 0.048 Uiso 0.675(3) 1 calc PR A 1
C6A C 0.0868(7) 0.4818(4) 0.3144(3) 0.0434(10) Uani 0.675(3) 1 d P A 1
H6A H 0.0880 0.5611 0.3398 0.052 Uiso 0.675(3) 1 calc PR A 1
H6B H 0.0561 0.5003 0.2377 0.052 Uiso 0.675(3) 1 calc PR A 1
P1B P 0.1396(4) 0.3054(3) 0.31330(19) 0.0260(5) Uani 0.325(3) 1 d P A 2
Cl1B Cl -0.0119(4) 0.4554(3) 0.3131(3) 0.0608(11) Uani 0.325(3) 1 d P A 2
C1B C 0.3377(10) 0.3374(8) 0.3355(6) 0.0385(19) Uani 0.325(3) 1 d P A 2
H1B H 0.3893 0.3961 0.2757 0.046 Uiso 0.325(3) 1 calc PR A 2
C4B C 0.1491(9) 0.2137(7) 0.4500(5) 0.0311(16) Uani 0.325(3) 1 d P A 2
H4B H 0.0518 0.1735 0.4798 0.037 Uiso 0.325(3) 1 calc PR A 2
C5B C 0.2962(11) 0.1234(7) 0.4296(8) 0.042(2) Uani 0.325(3) 1 d P A 2
H5C H 0.3424 0.0833 0.4996 0.050 Uiso 0.325(3) 1 calc PR A 2
H5D H 0.2671 0.0583 0.3926 0.050 Uiso 0.325(3) 1 calc PR A 2
C6B C 0.4132(11) 0.2025(11) 0.3571(7) 0.048(2) Uani 0.325(3) 1 d P A 2
H6C H 0.4367 0.1729 0.2873 0.057 Uiso 0.325(3) 1 calc PR A 2
H6D H 0.5127 0.1971 0.3942 0.057 Uiso 0.325(3) 1 calc PR A 2
Si1 Si 0.21952(7) 0.26848(6) 0.07758(5) 0.02996(14) Uani 1 1 d . A .
Si2 Si -0.05976(7) 0.15091(6) 0.22115(5) 0.03297(15) Uani 1 1 d . A .
N1 N 0.1111(2) 0.23764(17) 0.21010(14) 0.0255(4) Uani 1 1 d . . .
C2 C 0.2955(3) 0.3826(3) 0.4424(2) 0.0433(6) Uani 1 1 d . . .
H2A H 0.3838 0.4110 0.4685 0.052 Uiso 0.675(3) 1 calc PR A 1
H2B H 0.3394 0.4489 0.4634 0.052 Uiso 0.325(3) 1 d PR A 2
C3 C 0.1898(3) 0.3115(2) 0.5059(2) 0.0403(6) Uani 1 1 d . A .
H3A H 0.1940 0.2835 0.5826 0.048 Uiso 0.675(3) 1 calc PR A 1
H3B H 0.1503 0.3225 0.5763 0.048 Uiso 0.325(3) 1 d PR A 2
C7 C 0.3467(3) 0.3953(3) 0.0709(2) 0.0486(7) Uani 1 1 d . . .
H7A H 0.2833 0.4682 0.0896 0.073 Uiso 1 1 calc R A .
H7B H 0.3944 0.4163 -0.0032 0.073 Uiso 1 1 calc R . .
H7C H 0.4296 0.3685 0.1228 0.073 Uiso 1 1 calc R . .
C8 C 0.3431(3) 0.1265(3) 0.0579(2) 0.0494(7) Uani 1 1 d . . .
H8A H 0.4082 0.0970 0.1209 0.074 Uiso 1 1 calc R A .
H8B H 0.4111 0.1445 -0.0086 0.074 Uiso 1 1 calc R . .
H8C H 0.2757 0.0624 0.0510 0.074 Uiso 1 1 calc R . .
C9 C 0.0772(4) 0.3228(3) -0.0301(2) 0.0543(8) Uani 1 1 d . . .
H9A H 0.0160 0.2549 -0.0365 0.081 Uiso 1 1 calc R A .
H9B H 0.1340 0.3507 -0.1000 0.081 Uiso 1 1 calc R . .
H9C H 0.0062 0.3918 -0.0109 0.081 Uiso 1 1 calc R . .
C10 C -0.0311(4) 0.0405(3) 0.1289(3) 0.0752(12) Uani 1 1 d . . .
H10A H -0.0096 0.0846 0.0542 0.113 Uiso 1 1 calc R A .
H10B H -0.1263 -0.0021 0.1318 0.113 Uiso 1 1 calc R . .
H10C H 0.0580 -0.0203 0.1513 0.113 Uiso 1 1 calc R . .
C11 C -0.2328(4) 0.2607(4) 0.1840(5) 0.0985(16) Uani 1 1 d . . .
H11A H -0.2689 0.3010 0.2457 0.148 Uiso 1 1 calc R A .
H11B H -0.3170 0.2161 0.1656 0.148 Uiso 1 1 calc R . .
H11C H -0.2045 0.3235 0.1207 0.148 Uiso 1 1 calc R . .
C12 C -0.0927(6) 0.0615(4) 0.3594(3) 0.1054(19) Uani 1 1 d . . .
H12A H 0.0050 0.0121 0.3830 0.158 Uiso 1 1 calc R A .
H12B H -0.1750 0.0064 0.3593 0.158 Uiso 1 1 calc R . .
H12C H -0.1256 0.1183 0.4098 0.158 Uiso 1 1 calc R . .
Ga1 Ga 0.45113(3) 0.74062(2) 0.27530(2) 0.03092(8) Uani 1 1 d . . .
Cl2 Cl 0.30191(9) 0.75689(8) 0.13980(7) 0.0613(2) Uani 1 1 d . . .
Cl3 Cl 0.60468(7) 0.57042(6) 0.28263(6) 0.04493(16) Uani 1 1 d . . .
Cl4 Cl 0.30734(11) 0.73579(9) 0.42493(7) 0.0715(3) Uani 1 1 d . . .
Cl5 Cl 0.59790(9) 0.89214(6) 0.25450(6) 0.05111(18) Uani 1 1 d . . .

loop_
_atom_site_aniso_label
_atom_site_aniso_U_11
_atom_site_aniso_U_22
_atom_site_aniso_U_33
_atom_site_aniso_U_23
_atom_site_aniso_U_13
_atom_site_aniso_U_12
P1A 0.0211(5) 0.0291(7) 0.0252(5) -0.0096(4) -0.0016(4) -0.0033(4)
Cl1A 0.0418(6) 0.0616(8) 0.0558(8) -0.0243(6) -0.0204(5) 0.0240(6)
C1A 0.044(2) 0.044(2) 0.0290(18) -0.0096(16) -0.0013(16) -0.0239(19)
C4A 0.0336(19) 0.0312(18) 0.0281(17) -0.0121(14) 0.0026(14) -0.0065(15)
C5A 0.043(2) 0.038(2) 0.043(2) -0.022(2) -0.0098(19) 0.0075(17)
C6A 0.068(3) 0.028(2) 0.038(2) -0.0105(16) -0.014(2) -0.004(2)
P1B 0.0269(13) 0.0263(13) 0.0270(10) -0.0097(9) -0.0026(9) -0.0034(9)
Cl1B 0.075(2) 0.0485(16) 0.0636(19) -0.0325(14) -0.0302(16) 0.0313(14)
C1B 0.035(4) 0.051(5) 0.036(4) -0.012(4) -0.006(3) -0.021(4)
C4B 0.033(4) 0.037(4) 0.025(3) -0.008(3) 0.000(3) -0.011(3)
C5B 0.051(5) 0.032(4) 0.039(5) -0.002(3) -0.014(4) 0.006(3)
C6B 0.036(4) 0.065(6) 0.048(5) -0.028(5) -0.013(4) 0.009(4)
Si1 0.0298(3) 0.0361(3) 0.0242(3) -0.0043(2) -0.0011(2) -0.0066(3)
Si2 0.0277(3) 0.0451(4) 0.0323(3) -0.0186(3) 0.0020(3) -0.0135(3)
N1 0.0227(8) 0.0315(9) 0.0244(9) -0.0083(7) -0.0016(7) -0.0056(7)
C2 0.0525(16) 0.0503(15) 0.0347(13) -0.0161(11) -0.0100(11) -0.0194(12)
C3 0.0575(16) 0.0404(14) 0.0263(12) -0.0125(10) -0.0081(11) -0.0044(12)
C7 0.0531(17) 0.0590(17) 0.0359(14) -0.0050(12) 0.0047(12) -0.0268(14)
C8 0.0513(16) 0.0505(16) 0.0437(15) -0.0122(13) 0.0151(12) 0.0016(13)
C9 0.0526(17) 0.075(2) 0.0339(14) -0.0006(14) -0.0125(12) -0.0095(15)
C10 0.077(2) 0.086(3) 0.084(2) -0.059(2) 0.033(2) -0.050(2)
C11 0.0313(17) 0.097(3) 0.180(5) -0.059(3) -0.017(2) 0.0002(18)
C12 0.142(4) 0.142(4) 0.049(2) -0.002(2) -0.010(2) -0.119(4)
Ga1 0.02762(13) 0.03019(14) 0.03622(15) -0.00782(10) -0.00060(10) -0.00635(10)
Cl2 0.0529(4) 0.0624(5) 0.0727(5) -0.0090(4) -0.0327(4) -0.0114(4)
Cl3 0.0364(3) 0.0382(3) 0.0622(4) -0.0163(3) -0.0049(3) 0.0016(2)
Cl4 0.0699(5) 0.0767(6) 0.0664(5) -0.0231(4) 0.0350(4) -0.0093(4)
Cl5 0.0545(4) 0.0411(4) 0.0602(4) -0.0010(3) -0.0156(3) -0.0229(3)

loop_
_atom_type_symbol
_atom_type_description
_atom_type_scat_dispersion_real
_atom_type_scat_dispersion_imag
_atom_type_scat_source
C C 0.0033 0.0016 'International Tables Vol C Tables 4.2.6.8 and 6.1.1.4'
H H 0.0000 0.0000 'International Tables Vol C Tables 4.2.6.8 and 6.1.1.4'
N N 0.0061 0.0033 'International Tables Vol C Tables 4.2.6.8 and 6.1.1.4'
Si Si 0.0817 0.0704 'International Tables Vol C Tables 4.2.6.8 and 6.1.1.4'
P P 0.1023 0.0942 'International Tables Vol C Tables 4.2.6.8 and 6.1.1.4'
Cl Cl 0.1484 0.1585 'International Tables Vol C Tables 4.2.6.8 and 6.1.1.4'
Ga Ga 0.2307 1.6083 'International Tables Vol C Tables 4.2.6.8 and 6.1.1.4'

loop_
_geom_angle_atom_site_label_1
_geom_angle_atom_site_label_2
_geom_angle_atom_site_label_3
_geom_angle
N1 P1A C4A 118.54(15)
N1 P1A C1A 120.27(16)
C4A P1A C1A 84.02(18)
N1 P1A Cl1A 110.40(10)
C4A P1A Cl1A 110.62(14)
C1A P1A Cl1A 110.54(17)
C6A C1A C2 108.9(3)
C6A C1A P1A 97.1(3)
C2 C1A P1A 98.4(2)
C6A C1A H1A 116.5
C2 C1A H1A 116.5
P1A C1A H1A 116.5
C5A C4A C3 108.2(3)
C5A C4A P1A 98.2(3)
C3 C4A P1A 97.8(2)
C5A C4A H4A 116.6
C3 C4A H4A 116.6
P1A C4A H4A 116.6
C6A C5A C4A 108.3(3)
C6A C5A H5A 110.0
C4A C5A H5A 110.0
C6A C5A H5B 110.0
C4A C5A H5B 110.0
H5A C5A H5B 108.4
C5A C6A C1A 108.5(3)
C5A C6A H6A 110.0
C1A C6A H6A 110.0
C5A C6A H6B 110.0
C1A C6A H6B 110.0
H6A C6A H6B 108.4
N1 P1B C4B 119.5(3)
N1 P1B C1B 119.2(3)
C4B P1B C1B 84.0(4)
N1 P1B Cl1B 110.52(17)
C4B P1B Cl1B 110.2(3)
C1B P1B Cl1B 111.0(4)
C2 C1B C6B 110.8(6)
C2 C1B P1B 96.0(5)
C6B C1B P1B 97.8(6)
C2 C1B H1B 116.4
C6B C1B H1B 116.4
P1B C1B H1B 116.4
C3 C4B C5B 111.4(6)
C3 C4B P1B 97.8(4)
C5B C4B P1B 98.2(5)
C3 C4B H4B 115.6
C5B C4B H4B 115.6
P1B C4B H4B 115.6
C6B C5B C4B 106.2(6)
C6B C5B H5C 110.5
C4B C5B H5C 110.5
C6B C5B H5D 110.5
C4B C5B H5D 110.5
H5C C5B H5D 108.7
C5B C6B C1B 107.6(7)
C5B C6B H6C 110.2
C1B C6B H6C 110.2
C5B C6B H6D 110.2
C1B C6B H6D 110.2
H6C C6B H6D 108.5
N1 Si1 C8 108.73(11)
N1 Si1 C9 108.77(11)
C8 Si1 C9 112.92(15)
N1 Si1 C7 110.99(11)
C8 Si1 C7 109.15(14)
C9 Si1 C7 106.29(14)
N1 Si2 C10 109.87(12)
N1 Si2 C12 111.99(13)
C10 Si2 C12 107.0(2)
N1 Si2 C11 108.43(15)
C10 Si2 C11 109.7(2)
C12 Si2 C11 109.8(2)
P1A N1 P1B 22.25(8)
P1A N1 Si2 121.16(11)
P1B N1 Si2 117.58(13)
P1A N1 Si1 119.28(11)
P1B N1 Si1 123.43(13)
Si2 N1 Si1 118.01(10)
C3 C2 C1B 110.8(3)
C3 C2 C1A 110.0(2)
C1B C2 C1A 39.4(3)
C3 C2 H2A 125.0
C1B C2 H2A 111.4
C1A C2 H2A 125.0
C3 C2 H2B 124.5
C1B C2 H2B 124.7
C1A C2 H2B 113.5
H2A C2 H2B 32.6
C2 C3 C4B 110.6(3)
C2 C3 C4A 110.3(2)
C4B C3 C4A 38.9(3)
C2 C3 H3A 124.8
C4B C3 H3A 111.9
C4A C3 H3A 124.8
C2 C3 H3B 124.5
C4B C3 H3B 124.9
C4A C3 H3B 113.1
H3A C3 H3B 32.9
Si1 C7 H7A 109.5
Si1 C7 H7B 109.5
H7A C7 H7B 109.5
Si1 C7 H7C 109.5
H7A C7 H7C 109.5
H7B C7 H7C 109.5
Si1 C8 H8A 109.5
Si1 C8 H8B 109.5
H8A C8 H8B 109.5
Si1 C8 H8C 109.5
H8A C8 H8C 109.5
H8B C8 H8C 109.5
Si1 C9 H9A 109.5
Si1 C9 H9B 109.5
H9A C9 H9B 109.5
Si1 C9 H9C 109.5
H9A C9 H9C 109.5
H9B C9 H9C 109.5
Si2 C10 H10A 109.5
Si2 C10 H10B 109.5
H10A C10 H10B 109.5
Si2 C10 H10C 109.5
H10A C10 H10C 109.5
H10B C10 H10C 109.5
Si2 C11 H11A 109.5
Si2 C11 H11B 109.5
H11A C11 H11B 109.5
Si2 C11 H11C 109.5
H11A C11 H11C 109.5
H11B C11 H11C 109.5
Si2 C12 H12A 109.5
Si2 C12 H12B 109.5
H12A C12 H12B 109.5
Si2 C12 H12C 109.5
H12A C12 H12C 109.5
H12B C12 H12C 109.5
Cl4 Ga1 Cl2 109.48(4)
Cl4 Ga1 Cl5 109.32(4)
Cl2 Ga1 Cl5 112.09(3)
Cl4 Ga1 Cl3 110.30(3)
Cl2 Ga1 Cl3 107.86(3)
Cl5 Ga1 Cl3 107.76(3)

loop_
_geom_bond_atom_site_label_1
_geom_bond_atom_site_label_2
_geom_bond_distance
P1A N1 1.592(2)
P1A C4A 1.819(4)
P1A C1A 1.824(4)
P1A Cl1A 1.9943(19)
C1A C6A 1.536(7)
C1A C2 1.541(4)
C1A H1A 1.0000
C4A C5A 1.523(6)
C4A C3 1.560(4)
C4A H4A 1.0000
C5A C6A 1.474(7)
C5A H5A 0.9900
C5A H5B 0.9900
C6A H6A 0.9900
C6A H6B 0.9900
P1B N1 1.657(3)
P1B C4B 1.812(8)
P1B C1B 1.821(8)
P1B Cl1B 1.993(4)
C1B C2 1.523(8)
C1B C6B 1.543(14)
C1B H1B 1.0000
C4B C3 1.480(7)
C4B C5B 1.560(12)
C4B H4B 1.0000
C5B C6B 1.529(15)
C5B H5C 0.9900
C5B H5D 0.9900
C6B H6C 0.9900
C6B H6D 0.9900
Si1 N1 1.8295(18)
Si1 C8 1.845(3)
Si1 C9 1.851(3)
Si1 C7 1.852(3)
Si2 N1 1.8171(18)
Si2 C10 1.823(3)
Si2 C12 1.835(3)
Si2 C11 1.839(4)
C2 C3 1.369(4)
C2 H2A 0.9500
C2 H2B 0.9460
C3 H3A 0.9500
C3 H3B 0.9452
C7 H7A 0.9800
C7 H7B 0.9800
C7 H7C 0.9800
C8 H8A 0.9800
C8 H8B 0.9800
C8 H8C 0.9800
C9 H9A 0.9800
C9 H9B 0.9800
C9 H9C 0.9800
C10 H10A 0.9800
C10 H10B 0.9800
C10 H10C 0.9800
C11 H11A 0.9800
C11 H11B 0.9800
C11 H11C 0.9800
C12 H12A 0.9800
C12 H12B 0.9800
C12 H12C 0.9800
Ga1 Cl4 2.1587(8)
Ga1 Cl2 2.1632(7)
Ga1 Cl5 2.1658(7)
Ga1 Cl3 2.1682(7)

loop_
_geom_torsion_atom_site_label_1
_geom_torsion_atom_site_label_2
_geom_torsion_atom_site_label_3
_geom_torsion_atom_site_label_4
_geom_torsion
N1 P1A C1A C6A 63.0(3)
C4A P1A C1A C6A -56.7(2)
Cl1A P1A C1A C6A -166.5(2)
N1 P1A C1A C2 173.39(19)
C4A P1A C1A C2 53.7(3)
Cl1A P1A C1A C2 -56.1(3)
N1 P1A C4A C5A -64.6(3)
C1A P1A C4A C5A 56.7(3)
Cl1A P1A C4A C5A 166.44(19)
N1 P1A C4A C3 -174.36(17)
C1A P1A C4A C3 -53.0(2)
Cl1A P1A C4A C3 56.7(2)
C3 C4A C5A C6A 60.9(4)
P1A C4A C5A C6A -40.2(3)
C4A C5A C6A C1A -1.1(4)
C2 C1A C6A C5A -59.8(4)
P1A C1A C6A C5A 41.6(3)
N1 P1B C1B C2 -173.9(3)
C4B P1B C1B C2 -53.4(5)
Cl1B P1B C1B C2 55.9(5)
N1 P1B C1B C6B -62.0(6)
C4B P1B C1B C6B 58.6(5)
Cl1B P1B C1B C6B 167.9(4)
N1 P1B C4B C3 174.9(3)
C1B P1B C4B C3 54.6(5)
Cl1B P1B C4B C3 -55.6(4)
N1 P1B C4B C5B 61.8(5)
C1B P1B C4B C5B -58.5(5)
Cl1B P1B C4B C5B -168.7(4)
C3 C4B C5B C6B -60.4(8)
P1B C4B C5B C6B 41.3(7)
C4B C5B C6B C1B 0.4(9)
C2 C1B C6B C5B 57.8(8)
P1B C1B C6B C5B -41.6(7)
C4A P1A N1 P1B 50.7(3)
C1A P1A N1 P1B -49.7(3)
Cl1A P1A N1 P1B 179.7(3)
C4A P1A N1 Si2 -36.5(2)
C1A P1A N1 Si2 -136.86(19)
Cl1A P1A N1 Si2 92.56(13)
C4A P1A N1 Si1 158.01(16)
C1A P1A N1 Si1 57.6(2)
Cl1A P1A N1 Si1 -72.94(14)
C4B P1B N1 P1A -50.5(4)
C1B P1B N1 P1A 49.7(4)
Cl1B P1B N1 P1A -179.9(4)
C4B P1B N1 Si2 54.8(4)
C1B P1B N1 Si2 155.1(4)
Cl1B P1B N1 Si2 -74.5(2)
C4B P1B N1 Si1 -136.8(3)
C1B P1B N1 Si1 -36.5(5)
Cl1B P1B N1 Si1 93.9(2)
C10 Si2 N1 P1A -133.8(2)
C12 Si2 N1 P1A -15.0(3)
C11 Si2 N1 P1A 106.3(2)
C10 Si2 N1 P1B -159.0(2)
C12 Si2 N1 P1B -40.3(3)
C11 Si2 N1 P1B 81.1(2)
C10 Si2 N1 Si1 31.91(19)
C12 Si2 N1 Si1 150.7(2)
C11 Si2 N1 Si1 -88.0(2)
C8 Si1 N1 P1A 88.43(17)
C9 Si1 N1 P1A -148.23(16)
C7 Si1 N1 P1A -31.64(18)
C8 Si1 N1 P1B 114.1(2)
C9 Si1 N1 P1B -122.6(2)
C7 Si1 N1 P1B -6.0(2)
C8 Si1 N1 Si2 -77.52(15)
C9 Si1 N1 Si2 45.81(16)
C7 Si1 N1 Si2 162.41(13)
C6B C1B C2 C3 -60.6(7)
P1B C1B C2 C3 40.1(5)
C6B C1B C2 C1A -157.2(9)
P1B C1B C2 C1A -56.5(4)
C6A C1A C2 C3 61.0(4)
P1A C1A C2 C3 -39.5(3)
C6A C1A C2 C1B 159.7(6)
P1A C1A C2 C1B 59.2(5)
C1B C2 C3 C4B -0.4(6)
C1A C2 C3 C4B 41.7(5)
C1B C2 C3 C4A -42.0(5)
C1A C2 C3 C4A 0.2(4)
C5B C4B C3 C2 62.2(6)
P1B C4B C3 C2 -39.9(5)
C5B C4B C3 C4A 159.3(8)
P1B C4B C3 C4A 57.2(4)
C5A C4A C3 C2 -61.9(3)
P1A C4A C3 C2 39.3(3)
C5A C4A C3 C4B -159.9(6)
P1A C4A C3 C4B -58.7(5)
